data_2230912
loop_
_publ_author_name
'Fun, Hoong-Kun'
'Arshad, Suhana'
'Malladi, Shridhar'
'Selvam, R.'
'Isloor, Arun M.'

_publ_section_title
;
 3-(4-Chlorophenyl)-1-phenyl-1<i>H</i>-pyrazole-4-carbaldehyde
;
_journal_coeditor_code WN2437
_journal_issue 7
_journal_name_full 'Acta Crystallographica Section E'
_journal_page_first o1783
_journal_page_last o1784
_journal_paper_doi 10.1107/S1600536811023713
_journal_volume 67
_journal_year 2011
_chemical_formula_iupac 'C16 H11 Cl N2 O'
_chemical_formula_moiety 'C16 H11 Cl N2 O'
_chemical_formula_sum 'C16 H11 Cl N2 O'
_chemical_formula_weight 282.72
_chemical_name_systematic
;
3-(4-Chlorophenyl)-1-phenyl-1<i>H</i>-pyrazole-4-carbaldehyde
;
_space_group_IT_number 14
_symmetry_cell_setting monoclinic
_symmetry_space_group_name_Hall '-P 2ybc'
_symmetry_space_group_name_H-M 'P 1 21/c 1'
_atom_sites_solution_hydrogens geom
_atom_sites_solution_primary direct
_atom_sites_solution_secondary difmap
_audit_creation_method SHELXL-97
_cell_angle_alpha 90.00
_cell_angle_beta 96.5810(10)
_cell_angle_gamma 90.00
_cell_formula_units_Z 4
_cell_length_a 16.0429(4)
_cell_length_b 4.85850(10)
_cell_length_c 16.7960(4)
_cell_measurement_reflns_used 9960
_cell_measurement_temperature 100.00(10)
_cell_measurement_theta_max 30.17
_cell_measurement_theta_min 2.44
_cell_volume 1300.53(5)
_computing_cell_refinement 'SAINT (Bruker, 2009)'
_computing_data_collection 'APEX2 (Bruker, 2009)'
_computing_data_reduction 'SAINT (Bruker, 2009)'
_computing_molecular_graphics 'SHELXTL (Sheldrick, 2008)'
_computing_publication_material
;
SHELXTL (Sheldrick, 2008) and PLATON (Spek, 2009)
;
_computing_structure_refinement 'SHELXTL (Sheldrick, 2008)'
_computing_structure_solution 'SHELXTL (Sheldrick, 2008)'
_diffrn_ambient_temperature 100.0(10)
_diffrn_measured_fraction_theta_full 0.998
_diffrn_measured_fraction_theta_max 0.998
_diffrn_measurement_device_type
;
Bruker SMART APEXII CCD area-detector
;
_diffrn_measurement_method '\f and \w'
_diffrn_radiation_monochromator graphite
_diffrn_radiation_source 'fine-focus sealed tube'
_diffrn_radiation_type MoK\a
_diffrn_radiation_wavelength 0.71073
_diffrn_reflns_av_R_equivalents 0.0568
_diffrn_reflns_av_sigmaI/netI 0.0334
_diffrn_reflns_limit_h_max 22
_diffrn_reflns_limit_h_min -22
_diffrn_reflns_limit_k_max 6
_diffrn_reflns_limit_k_min -6
_diffrn_reflns_limit_l_max 23
_diffrn_reflns_limit_l_min -20
_diffrn_reflns_number 26528
_diffrn_reflns_theta_full 30.23
_diffrn_reflns_theta_max 30.23
_diffrn_reflns_theta_min 2.44
_exptl_absorpt_coefficient_mu 0.289
_exptl_absorpt_correction_T_max 0.9786
_exptl_absorpt_correction_T_min 0.8580
_exptl_absorpt_correction_type multi-scan
_exptl_absorpt_process_details '(<i>SADABS</i>; Bruker, 2009)'
_exptl_crystal_colour colourless
_exptl_crystal_density_diffrn 1.444
_exptl_crystal_density_method 'not measured'
_exptl_crystal_description needle
_exptl_crystal_F_000 584
_exptl_crystal_size_max 0.55
_exptl_crystal_size_mid 0.16
_exptl_crystal_size_min 0.08
_refine_diff_density_max 0.356
_refine_diff_density_min -0.354
_refine_ls_extinction_method none
_refine_ls_goodness_of_fit_ref 1.032
_refine_ls_hydrogen_treatment constr
_refine_ls_matrix_type full
_refine_ls_number_parameters 218
_refine_ls_number_reflns 3859
_refine_ls_number_restraints 0
_refine_ls_restrained_S_all 1.032
_refine_ls_R_factor_all 0.0474
_refine_ls_R_factor_gt 0.0402
_refine_ls_shift/su_max 0.000
_refine_ls_shift/su_mean 0.000
_refine_ls_structure_factor_coef Fsqd
_refine_ls_weighting_details 'calc w=1/[\s^2^(Fo^2^)+(0.0397P)^2^+0.6665P] where P=(Fo^2^+2Fc^2^)/3'
_refine_ls_weighting_scheme calc
_refine_ls_wR_factor_gt 0.0931
_refine_ls_wR_factor_ref 0.0981
_reflns_number_gt 3302
_reflns_number_total 3859
_reflns_threshold_expression I>2\s(I)
_cod_data_source_file wn2437.cif
_cod_data_source_block I
_cod_original_sg_symbol_H-M 'P 21/c'
_cod_database_code 2230912
_cod_database_fobs_code 2230912

loop_
_symmetry_equiv_pos_as_xyz
'x, y, z'
'-x, y+1/2, -z+1/2'
'-x, -y, -z'
'x, -y-1/2, z-1/2'

loop_
_atom_site_type_symbol
_atom_site_label
_atom_site_fract_x
_atom_site_fract_y
_atom_site_fract_z
_atom_site_U_iso_or_equiv
_atom_site_adp_type
_atom_site_calc_flag
_atom_site_refinement_flags
_atom_site_occupancy
_atom_site_symmetry_multiplicity
_atom_site_disorder_assembly
_atom_site_disorder_group
Cl Cl1 -0.055017(18) -0.04423(7) 0.181350(19) 0.02215(9) Uani d . 1 1 A .
O O1 0.43582(6) -0.2143(2) 0.07840(6) 0.0270(2) Uani d . 1 1 . .
N N1 0.32027(6) 0.4298(2) -0.06319(6) 0.0180(2) Uani d . 1 1 . .
N N2 0.24330(7) 0.4223(2) -0.03471(7) 0.0190(2) Uani d . 1 1 . .
C C1 0.41332(9) 0.6604(3) -0.14732(9) 0.0241(3) Uani d . 1 1 . .
H H1A 0.4596 0.5576 -0.1225 0.029 Uiso calc R 1 1 . .
C C2 0.42428(9) 0.8515(3) -0.20713(9) 0.0248(3) Uani d . 1 1 . .
H H2A 0.4785 0.8781 -0.2234 0.030 Uiso calc R 1 1 . .
C C3 0.35726(9) 1.0028(3) -0.24314(8) 0.0238(3) Uani d . 1 1 . .
H H3A 0.3654 1.1322 -0.2840 0.029 Uiso calc R 1 1 . .
C C4 0.27791(9) 0.9645(3) -0.21919(8) 0.0276(3) Uani d . 1 1 . .
H H4A 0.2318 1.0693 -0.2434 0.033 Uiso calc R 1 1 . .
C C5 0.26568(8) 0.7734(3) -0.15994(8) 0.0245(3) Uani d . 1 1 . .
H H5A 0.2114 0.7462 -0.1439 0.029 Uiso calc R 1 1 . .
C C6 0.33339(8) 0.6232(3) -0.12461(7) 0.0183(2) Uani d . 1 1 . .
C C7 0.37382(8) 0.2434(3) -0.02733(7) 0.0181(2) Uani d . 1 1 . .
H H7A 0.4300 0.2126 -0.0379 0.022 Uiso calc R 1 1 . .
C C8 0.33170(7) 0.1040(3) 0.02808(7) 0.0171(2) Uani d . 1 1 . .
C C9 0.24994(7) 0.2247(3) 0.02049(7) 0.0167(2) Uani d . 1 1 A .
C C10 0.17600(7) 0.1594(3) 0.06219(7) 0.0160(2) Uani d . 1 1 . .
C C13 0.03440(7) 0.0390(3) 0.13674(7) 0.0158(2) Uani d . 1 1 . .
C C11 0.16431(15) -0.0971(5) 0.09304(15) 0.0177(5) Uani d P 0.503(2) 1 A 1
H H11A 0.2047 -0.2365 0.0871 0.021 Uiso calc PR 0.503(2) 1 A 1
C C12 0.09495(15) -0.1604(5) 0.13298(15) 0.0176(5) Uani d P 0.503(2) 1 A 1
H H12A 0.0897 -0.3359 0.1569 0.021 Uiso calc PR 0.503(2) 1 A 1
C C14 0.04106(15) 0.2993(5) 0.10535(15) 0.0187(5) Uani d P 0.503(2) 1 A 1
H H14A -0.0012 0.4336 0.1098 0.022 Uiso calc PR 0.503(2) 1 A 1
C C15 0.11108(15) 0.3605(5) 0.06696(15) 0.0181(5) Uani d P 0.503(2) 1 A 1
H H15A 0.1161 0.5370 0.0436 0.022 Uiso calc PR 0.503(2) 1 A 1
C C11X 0.18437(14) 0.0503(5) 0.14160(14) 0.0155(5) Uani d P 0.497(2) 1 A 2
H H11B 0.2384 0.0184 0.1695 0.019 Uiso calc PR 0.497(2) 1 A 2
C C12X 0.11256(15) -0.0091(5) 0.17791(14) 0.0159(5) Uani d P 0.497(2) 1 A 2
H H12B 0.1174 -0.0822 0.2307 0.019 Uiso calc PR 0.497(2) 1 A 2
C C14X 0.02656(14) 0.1474(5) 0.05831(14) 0.0169(5) Uani d P 0.497(2) 1 A 2
H H14B -0.0273 0.1799 0.0301 0.020 Uiso calc PR 0.497(2) 1 A 2
C C15X 0.09871(15) 0.2059(5) 0.02300(14) 0.0173(5) Uani d P 0.497(2) 1 A 2
H H15B 0.0937 0.2799 -0.0297 0.021 Uiso calc PR 0.497(2) 1 A 2
C C16 0.36592(8) -0.1175(4) 0.07881(8) 0.0274(3) Uani d . 1 1 . .
H H16A 0.3312 -0.1937 0.1154 0.033 Uiso calc R 1 1 . .

loop_
_atom_site_aniso_label
_atom_site_aniso_U_11
_atom_site_aniso_U_22
_atom_site_aniso_U_33
_atom_site_aniso_U_12
_atom_site_aniso_U_13
_atom_site_aniso_U_23
Cl1 0.01577(14) 0.02598(17) 0.02634(17) -0.00049(11) 0.00943(11) 0.00063(13)
O1 0.0174(4) 0.0356(6) 0.0282(5) 0.0042(4) 0.0033(4) 0.0034(4)
N1 0.0180(5) 0.0166(5) 0.0209(5) -0.0017(4) 0.0091(4) -0.0018(4)
N2 0.0182(5) 0.0174(5) 0.0232(5) -0.0007(4) 0.0105(4) -0.0014(4)
C1 0.0240(6) 0.0170(6) 0.0336(7) 0.0012(5) 0.0140(5) 0.0014(5)
C2 0.0267(6) 0.0191(6) 0.0316(7) -0.0023(5) 0.0161(5) -0.0004(6)
C3 0.0300(7) 0.0229(7) 0.0197(6) -0.0059(6) 0.0082(5) 0.0001(5)
C4 0.0233(6) 0.0360(8) 0.0232(6) -0.0034(6) 0.0016(5) 0.0054(6)
C5 0.0194(6) 0.0331(8) 0.0215(6) -0.0046(5) 0.0041(5) 0.0029(6)
C6 0.0223(6) 0.0149(6) 0.0193(6) -0.0035(5) 0.0089(4) -0.0032(5)
C7 0.0170(5) 0.0178(6) 0.0205(6) -0.0017(5) 0.0061(4) -0.0035(5)
C8 0.0149(5) 0.0190(6) 0.0182(5) -0.0022(4) 0.0048(4) -0.0039(5)
C9 0.0164(5) 0.0165(6) 0.0180(5) -0.0024(4) 0.0054(4) -0.0041(5)
C10 0.0155(5) 0.0162(6) 0.0171(5) -0.0009(4) 0.0053(4) -0.0024(4)
C13 0.0136(5) 0.0179(6) 0.0166(5) -0.0007(4) 0.0046(4) -0.0015(4)
C11 0.0130(10) 0.0192(12) 0.0209(12) 0.0028(9) 0.0021(8) 0.0000(9)
C12 0.0169(10) 0.0169(12) 0.0192(11) -0.0001(9) 0.0030(8) 0.0023(9)
C14 0.0164(10) 0.0198(12) 0.0205(12) 0.0042(9) 0.0049(9) -0.0010(10)
C15 0.0189(11) 0.0156(11) 0.0207(11) 0.0008(9) 0.0059(9) -0.0002(10)
C11X 0.0127(10) 0.0170(11) 0.0166(11) 0.0012(9) 0.0013(8) -0.0008(9)
C12X 0.0161(10) 0.0176(12) 0.0145(10) 0.0003(9) 0.0037(8) 0.0018(9)
C14X 0.0127(10) 0.0201(12) 0.0176(11) 0.0003(9) 0.0005(8) -0.0011(10)
C15X 0.0170(11) 0.0197(12) 0.0152(11) -0.0001(9) 0.0020(8) 0.0017(9)
C16 0.0160(6) 0.0436(9) 0.0232(6) 0.0018(6) 0.0047(5) 0.0092(6)

loop_
_atom_type_symbol
_atom_type_description
_atom_type_scat_dispersion_real
_atom_type_scat_dispersion_imag
_atom_type_scat_source
C C 0.0033 0.0016 'International Tables Vol C Tables 4.2.6.8 and 6.1.1.4'
H H 0.0000 0.0000 'International Tables Vol C Tables 4.2.6.8 and 6.1.1.4'
N N 0.0061 0.0033 'International Tables Vol C Tables 4.2.6.8 and 6.1.1.4'
O O 0.0106 0.0060 'International Tables Vol C Tables 4.2.6.8 and 6.1.1.4'
Cl Cl 0.1484 0.1585 'International Tables Vol C Tables 4.2.6.8 and 6.1.1.4'

loop_
_geom_angle_atom_site_label_1
_geom_angle_atom_site_label_2
_geom_angle_atom_site_label_3
_geom_angle_site_symmetry_1
_geom_angle_site_symmetry_3
_geom_angle
_geom_angle_publ_flag
C7 N1 N2 . . 112.33(10) ?
C7 N1 C6 . . 128.90(10) ?
N2 N1 C6 . . 118.77(10) ?
C9 N2 N1 . . 104.97(10) ?
C6 C1 C2 . . 118.74(13) ?
C6 C1 H1A . . 120.6 ?
C2 C1 H1A . . 120.6 ?
C3 C2 C1 . . 120.88(12) ?
C3 C2 H2A . . 119.6 ?
C1 C2 H2A . . 119.6 ?
C2 C3 C4 . . 119.58(13) ?
C2 C3 H3A . . 120.2 ?
C4 C3 H3A . . 120.2 ?
C3 C4 C5 . . 120.33(13) ?
C3 C4 H4A . . 119.8 ?
C5 C4 H4A . . 119.8 ?
C6 C5 C4 . . 119.36(12) ?
C6 C5 H5A . . 120.3 ?
C4 C5 H5A . . 120.3 ?
C5 C6 C1 . . 121.10(12) ?
C5 C6 N1 . . 118.87(11) ?
C1 C6 N1 . . 120.02(12) ?
N1 C7 C8 . . 107.12(11) ?
N1 C7 H7A . . 126.4 ?
C8 C7 H7A . . 126.4 ?
C7 C8 C9 . . 104.61(11) ?
C7 C8 C16 . . 125.38(11) ?
C9 C8 C16 . . 129.99(11) ?
N2 C9 C8 . . 110.96(10) ?
N2 C9 C10 . . 118.70(11) ?
C8 C9 C10 . . 130.32(11) ?
C15X C10 C11 . . 100.24(17) ?
C15X C10 C11X . . 119.92(16) ?
C11 C10 C11X . . 46.48(15) ?
C11 C10 C15 . . 117.75(16) ?
C11X C10 C15 . . 101.05(15) ?
C15X C10 C9 . . 118.24(14) ?
C11 C10 C9 . . 121.72(14) ?
C11X C10 C9 . . 121.83(13) ?
C15 C10 C9 . . 120.41(14) ?
C14 C13 C12 . . 122.76(16) ?
C14 C13 C12X . . 103.95(17) ?
C12 C13 C12X . . 45.55(15) ?
C14 C13 C14X . . 45.84(15) ?
C12 C13 C14X . . 101.97(16) ?
C12X C13 C14X . . 120.63(16) ?
C14 C13 Cl1 . . 118.80(13) ?
C12 C13 Cl1 . . 118.43(13) ?
C12X C13 Cl1 . . 119.40(13) ?
C14X C13 Cl1 . . 119.94(12) ?
C10 C11 C12 . . 122.2(2) ?
C10 C11 H11A . . 118.9 ?
C12 C11 H11A . . 118.9 ?
C13 C12 C11 . . 118.1(2) ?
C13 C12 H12A . . 120.9 ?
C11 C12 H12A . . 120.9 ?
C13 C14 C15 . . 118.4(2) ?
C13 C14 H14A . . 120.8 ?
C15 C14 H14A . . 120.8 ?
C14 C15 C10 . . 120.7(2) ?
C14 C15 H15A . . 119.7 ?
C10 C15 H15A . . 119.7 ?
C12X C11X C10 . . 119.5(2) ?
C12X C11X H11B . . 120.3 ?
C10 C11X H11B . . 120.3 ?
C13 C12X C11X . . 119.6(2) ?
C13 C12X H12B . . 120.2 ?
C11X C12X H12B . . 120.2 ?
C15X C14X C13 . . 119.0(2) ?
C15X C14X H14B . . 120.5 ?
C13 C14X H14B . . 120.5 ?
C10 C15X C14X . . 121.3(2) ?
C10 C15X H15B . . 119.3 ?
C14X C15X H15B . . 119.3 ?
O1 C16 C8 . . 125.03(13) ?
O1 C16 H16A . . 117.5 ?
C8 C16 H16A . . 117.5 ?

loop_
_geom_bond_atom_site_label_1
_geom_bond_atom_site_label_2
_geom_bond_site_symmetry_2
_geom_bond_distance
_geom_bond_publ_flag
Cl1 C13 . 1.7405(12) ?
O1 C16 . 1.2168(16) ?
N1 C7 . 1.3427(17) ?
N1 N2 . 1.3749(13) ?
N1 C6 . 1.4287(16) ?
N2 C9 . 1.3301(16) ?
C1 C6 . 1.3909(17) ?
C1 C2 . 1.3935(19) ?
C1 H1A . 0.9500 ?
C2 C3 . 1.383(2) ?
C2 H2A . 0.9500 ?
C3 C4 . 1.3908(18) ?
C3 H3A . 0.9500 ?
C4 C5 . 1.391(2) ?
C4 H4A . 0.9500 ?
C5 C6 . 1.3844(19) ?
C5 H5A . 0.9500 ?
C7 C8 . 1.3877(17) ?
C7 H7A . 0.9500 ?
C8 C9 . 1.4292(16) ?
C8 C16 . 1.441(2) ?
C9 C10 . 1.4795(16) ?
C10 C15X . 1.355(3) ?
C10 C11 . 1.371(3) ?
C10 C11X . 1.427(3) ?
C10 C15 . 1.437(3) ?
C13 C14 . 1.379(3) ?
C13 C12 . 1.379(3) ?
C13 C12X . 1.381(3) ?
C13 C14X . 1.411(3) ?
C11 C12 . 1.398(3) ?
C11 H11A . 0.9500 ?
C12 H12A . 0.9500 ?
C14 C15 . 1.390(3) ?
C14 H14A . 0.9500 ?
C15 H15A . 0.9500 ?
C11X C12X . 1.394(3) ?
C11X H11B . 0.9500 ?
C12X H12B . 0.9500 ?
C14X C15X . 1.389(3) ?
C14X H14B . 0.9500 ?
C15X H15B . 0.9500 ?
C16 H16A . 0.9500 ?

loop_
_geom_hbond_atom_site_label_D
_geom_hbond_atom_site_label_H
_geom_hbond_atom_site_label_A
_geom_hbond_site_symmetry_A
_geom_hbond_distance_DH
_geom_hbond_distance_HA
_geom_hbond_distance_DA
_geom_hbond_angle_DHA
_geom_hbond_publ_flag
C1 H1A O1 3_655 0.95 2.42 3.3545(18) 167 yes
C7 H7A O1 3_655 0.95 2.33 3.2684(16) 169 yes

loop_
_geom_torsion_atom_site_label_1
_geom_torsion_atom_site_label_2
_geom_torsion_atom_site_label_3
_geom_torsion_atom_site_label_4
_geom_torsion_site_symmetry_1
_geom_torsion_site_symmetry_2
_geom_torsion_site_symmetry_3
_geom_torsion_site_symmetry_4
_geom_torsion
_geom_torsion_publ_flag
C7 N1 N2 C9 . . . . 0.05(14) ?
C6 N1 N2 C9 . . . . 179.65(11) ?
C6 C1 C2 C3 . . . . 0.3(2) ?
C1 C2 C3 C4 . . . . 0.2(2) ?
C2 C3 C4 C5 . . . . -0.6(2) ?
C3 C4 C5 C6 . . . . 0.5(2) ?
C4 C5 C6 C1 . . . . 0.1(2) ?
C4 C5 C6 N1 . . . . 179.29(13) ?
C2 C1 C6 C5 . . . . -0.5(2) ?
C2 C1 C6 N1 . . . . -179.69(12) ?
C7 N1 C6 C5 . . . . 172.00(13) ?
N2 N1 C6 C5 . . . . -7.51(17) ?
C7 N1 C6 C1 . . . . -8.8(2) ?
N2 N1 C6 C1 . . . . 171.72(12) ?
N2 N1 C7 C8 . . . . -0.27(14) ?
C6 N1 C7 C8 . . . . -179.81(12) ?
N1 C7 C8 C9 . . . . 0.36(13) ?
N1 C7 C8 C16 . . . . 178.86(13) ?
N1 N2 C9 C8 . . . . 0.19(13) ?
N1 N2 C9 C10 . . . . -178.74(10) ?
C7 C8 C9 N2 . . . . -0.34(14) ?
C16 C8 C9 N2 . . . . -178.75(14) ?
C7 C8 C9 C10 . . . . 178.42(12) ?
C16 C8 C9 C10 . . . . 0.0(2) ?
N2 C9 C10 C15X . . . . 28.1(2) ?
C8 C9 C10 C15X . . . . -150.62(17) ?
N2 C9 C10 C11 . . . . 152.77(16) ?
C8 C9 C10 C11 . . . . -25.9(2) ?
N2 C9 C10 C11X . . . . -151.92(16) ?
C8 C9 C10 C11X . . . . 29.4(2) ?
N2 C9 C10 C15 . . . . -23.2(2) ?
C8 C9 C10 C15 . . . . 158.14(16) ?
C15X C10 C11 C12 . . . . -47.8(3) ?
C11X C10 C11 C12 . . . . 74.0(3) ?
C15 C10 C11 C12 . . . . -4.4(3) ?
C9 C10 C11 C12 . . . . 179.58(18) ?
C14 C13 C12 C11 . . . . -2.3(3) ?
C12X C13 C12 C11 . . . . -79.1(3) ?
C14X C13 C12 C11 . . . . 42.4(3) ?
Cl1 C13 C12 C11 . . . . 176.41(17) ?
C10 C11 C12 C13 . . . . 4.0(3) ?
C12 C13 C14 C15 . . . . 1.3(3) ?
C12X C13 C14 C15 . . . . 47.0(3) ?
C14X C13 C14 C15 . . . . -72.4(2) ?
Cl1 C13 C14 C15 . . . . -177.43(17) ?
C13 C14 C15 C10 . . . . -1.7(3) ?
C15X C10 C15 C14 . . . . 78.7(3) ?
C11 C10 C15 C14 . . . . 3.2(3) ?
C11X C10 C15 C14 . . . . -43.1(3) ?
C9 C10 C15 C14 . . . . 179.34(18) ?
C15X C10 C11X C12X . . . . 0.4(3) ?
C11 C10 C11X C12X . . . . -74.3(3) ?
C15 C10 C11X C12X . . . . 43.6(3) ?
C9 C10 C11X C12X . . . . -179.63(18) ?
C14 C13 C12X C11X . . . . -46.5(3) ?
C12 C13 C12X C11X . . . . 76.0(3) ?
C14X C13 C12X C11X . . . . 0.1(3) ?
Cl1 C13 C12X C11X . . . . 178.26(17) ?
C10 C11X C12X C13 . . . . -0.2(3) ?
C14 C13 C14X C15X . . . . 79.2(3) ?
C12 C13 C14X C15X . . . . -45.2(3) ?
C12X C13 C14X C15X . . . . -0.2(3) ?
Cl1 C13 C14X C15X . . . . -178.35(18) ?
C11 C10 C15X C14X . . . . 44.8(3) ?
C11X C10 C15X C14X . . . . -0.5(3) ?
C15 C10 C15X C14X . . . . -74.7(3) ?
C9 C10 C15X C14X . . . . 179.5(2) ?
C13 C14X C15X C10 . . . . 0.4(4) ?
C7 C8 C16 O1 . . . . -1.5(2) ?
C9 C8 C16 O1 . . . . 176.61(14) ?
